data_4115984
loop_
_publ_author_name
'Matthew A. Withersby'
'Alexander J. Blake'
'Neil R. Champness'
'Paul A. Cooke'
'Peter Hubberstey'
'Martin Schr\"oder'

_publ_section_title
;
 Assembly of a Three-Dimensional Polyknotted Coordination Polymer
;
_journal_name_full 'Journal of the American Chemical Society'
_journal_page_first 4044
_journal_page_last 4046
_journal_paper_doi 10.1021/ja991698n
_journal_volume 122
_journal_year 2000
_chemical_formula_moiety {[Cd2(4-pytz)3(NO3)4(MeOH)0.5]}
_chemical_formula_sum 'C22.33 H12.78 Cd Cl0.67 N11 O6.5'
_chemical_formula_weight 675.24
_chemical_name_common {[Cd2(4-pytz)3(NO3)4(MeOH)0.5]}
_chemical_name_systematic
;
3,6-bis(pyrid-4-yl)-1,2,4,5-tetrazine Cadmium Nitrate 
Dichloromethane Toluene Solvate
;
_space_group_IT_number 15
_symmetry_cell_setting monoclinic
_symmetry_space_group_name_Hall '-C 2yc'
_symmetry_space_group_name_H-M 'C 1 2/c 1'
_atom_sites_solution_hydrogens geom
_atom_sites_solution_primary direct
_atom_sites_solution_secondary difmap
_audit_creation_method SHELXL-97
_cell_angle_alpha 90.00
_cell_angle_beta 121.17(13)
_cell_angle_gamma 90.00
_cell_formula_units_Z 8
_cell_length_a 19.46(2)
_cell_length_b 24.20(3)
_cell_length_c 13.81(2)
_cell_measurement_reflns_used 24
_cell_measurement_temperature 150(2)
_cell_measurement_theta_max 15
_cell_measurement_theta_min 12.5
_cell_volume 5565(14)
_computing_cell_refinement 'STADI-4 (stoe & cie, 1996a)'
_computing_data_collection 'STADI-4 (stoe & cie, 1996a)'
_computing_data_reduction 'X-RED (stoe & cie, 1996b)'
_computing_molecular_graphics 'SHELXTL/PC (version 5.03)(Sheldrick, 1994)'
_computing_publication_material 'SHELXL-97 (Sheldrick, 1997)'
_computing_structure_refinement 'SHELXL-97 (Sheldrick, 1997)'
_computing_structure_solution 'SHELXS-97 (Sheldrick, 1990)'
_diffrn_ambient_temperature 150(2)
_diffrn_measured_fraction_theta_full 0.475
_diffrn_measured_fraction_theta_max 0.475
_diffrn_measurement_device_type 'STOE STADI-4 FOUR-CIRCLE'
_diffrn_measurement_method 'omega theta'
_diffrn_radiation_monochromator graphite
_diffrn_radiation_source 'fine-focus sealed tube'
_diffrn_radiation_type MoK\a
_diffrn_radiation_wavelength 0.71073
_diffrn_reflns_av_R_equivalents 0.0725
_diffrn_reflns_av_sigmaI/netI 0.0757
_diffrn_reflns_limit_h_max 21
_diffrn_reflns_limit_h_min -23
_diffrn_reflns_limit_k_max 28
_diffrn_reflns_limit_k_min 0
_diffrn_reflns_limit_l_max 16
_diffrn_reflns_limit_l_min -2
_diffrn_reflns_number 6046
_diffrn_reflns_theta_full 25.04
_diffrn_reflns_theta_max 25.04
_diffrn_reflns_theta_min 2.71
_diffrn_standards_decay_% '+/- 8.9'
_diffrn_standards_interval_time 60
_diffrn_standards_number 3
_exptl_absorpt_coefficient_mu 0.909
_exptl_absorpt_correction_T_max 0.840
_exptl_absorpt_correction_T_min 0.724
_exptl_absorpt_correction_type Psi-Scans
_exptl_crystal_colour Pink
_exptl_crystal_density_diffrn 1.612
_exptl_crystal_description Sphenoid
_exptl_crystal_F_000 2681
_exptl_crystal_size_max 0.45
_exptl_crystal_size_mid 0.25
_exptl_crystal_size_min 0.15
_refine_diff_density_max 1.245
_refine_diff_density_min -1.042
_refine_diff_density_rms 0.156
_refine_ls_extinction_method none
_refine_ls_goodness_of_fit_ref 1.028
_refine_ls_hydrogen_treatment 'riding model'
_refine_ls_matrix_type full
_refine_ls_number_parameters 367
_refine_ls_number_reflns 4807
_refine_ls_number_restraints 41
_refine_ls_restrained_S_all 1.029
_refine_ls_R_factor_all 0.1538
_refine_ls_R_factor_gt 0.0971
_refine_ls_shift/su_max 0.001
_refine_ls_shift/su_mean 0.000
_refine_ls_structure_factor_coef Fsqd
_refine_ls_weighting_details 'w=1/[\s^2^(Fo^2^)+(0.1256P)^2^+126.8811P] where P=(Fo^2^+2Fc^2^)/3'
_refine_ls_weighting_scheme calc
_refine_ls_wR_factor_gt 0.2333
_refine_ls_wR_factor_ref 0.2977
_reflns_number_gt 2905
_reflns_number_total 4807
_reflns_threshold_expression >2sigma(I)
_cod_data_source_file ja991698n_1.cif
_cod_data_source_block compound1
_cod_depositor_comments
;
The following automatic conversions were performed:

'_refine_ls_weighting_scheme' value 'calc
w=1/[\s^2^(Fo^2^)+(0.1256P)^2^+126.8811P] where P=(Fo^2^+2Fc^2^)/3'
was changed to 'calc'. New tag '_refine_ls_weighting_details' was
created. The value of the new tag was set to
'w=1/[\s^2^(Fo^2^)+(0.1256P)^2^+126.8811P] where P=(Fo^2^+2Fc^2^)/3'.

Automatic conversion script
Id: cif_fix_values 3143 2015-03-26 13:38:13Z robertas 
;
_cod_original_cell_volume 5565(12)
_cod_original_formula_sum 'C22.33 H12.78 Cd Cl0.67 N11 O6.50'
_cod_database_code 4115984

loop_
_symmetry_equiv_pos_as_xyz
'x, y, z'
'-x, y, -z+1/2'
'x+1/2, y+1/2, z'
'-x+1/2, y+1/2, -z+1/2'
'-x, -y, -z'
'x, -y, z-1/2'
'-x+1/2, -y+1/2, -z'
'x+1/2, -y+1/2, z-1/2'

loop_
_atom_site_label
_atom_site_type_symbol
_atom_site_fract_x
_atom_site_fract_y
_atom_site_fract_z
_atom_site_U_iso_or_equiv
_atom_site_adp_type
_atom_site_occupancy
_atom_site_calc_flag
_atom_site_refinement_flags
_atom_site_disorder_assembly
_atom_site_disorder_group
Cd Cd 0.83253(5) 0.89061(3) 0.54518(9) 0.0593(4) Uani 1 d . . .
C3 C 0.7627(9) 0.7733(6) 0.9289(14) 0.071(4) Uani 1 d . . .
N4 N 0.8063(8) 0.7914(6) 1.0349(12) 0.079(4) Uani 1 d . . .
N5 N 0.7925(7) 0.7665(6) 1.1111(10) 0.072(3) Uani 1 d . . .
N31 N 0.8087(5) 0.8475(3) 0.6853(9) 0.051(2) Uani 1 d . . .
C32 C 0.8399(9) 0.8701(7) 0.7862(14) 0.081(5) Uani 1 d . . .
H32A H 0.8715 0.9026 0.8034 0.097 Uiso 1 calc R . .
C33 C 0.8266(9) 0.8462(7) 0.8711(14) 0.082(5) Uani 1 d . . .
H33A H 0.8502 0.8622 0.9443 0.099 Uiso 1 calc R . .
C34 C 0.7783(7) 0.7990(6) 0.8436(12) 0.059(3) Uani 1 d . . .
C35 C 0.7448(8) 0.7784(6) 0.7349(13) 0.066(4) Uani 1 d . . .
H35A H 0.7100 0.7473 0.7115 0.079 Uiso 1 calc R . .
C36 C 0.7626(8) 0.8036(6) 0.6613(13) 0.068(4) Uani 1 d . . .
H36A H 0.7399 0.7882 0.5877 0.081 Uiso 1 calc R . .
N101 N 1.0480(6) 0.5877(4) 0.5318(10) 0.055(3) Uani 1 d . . .
N102 N 1.0035(6) 0.6304(4) 0.5260(10) 0.057(3) Uani 1 d . . .
C103 C 1.0304(7) 0.6812(4) 0.5187(10) 0.046(3) Uani 1 d . . .
N104 N 1.0923(6) 0.6905(4) 0.5069(9) 0.052(3) Uani 1 d . . .
N105 N 1.1360(6) 0.6474(4) 0.5118(10) 0.060(3) Uani 1 d . . .
C106 C 1.1140(6) 0.5981(5) 0.5280(11) 0.050(3) Uani 1 d . . .
N131 N 0.9006(6) 0.8184(4) 0.5319(11) 0.064(3) Uani 1 d . . .
C132 C 0.9375(8) 0.8199(5) 0.4737(15) 0.073(4) Uani 1 d . . .
H13A H 0.9345 0.8534 0.4359 0.087 Uiso 1 calc R . .
C133 C 0.9791(9) 0.7775(5) 0.4636(14) 0.068(4) Uani 1 d . . .
H133 H 1.0041 0.7813 0.4204 0.082 Uiso 1 calc R . .
C134 C 0.9837(7) 0.7280(5) 0.5196(11) 0.051(3) Uani 1 d . . .
C135 C 0.9472(7) 0.7258(5) 0.5824(11) 0.056(3) Uani 1 d . . .
H13D H 0.9506 0.6933 0.6230 0.067 Uiso 1 calc R . .
C136 C 0.9059(7) 0.7709(5) 0.5860(12) 0.059(3) Uani 1 d . . .
H13E H 0.8801 0.7685 0.6283 0.071 Uiso 1 calc R . .
N161 N 1.2563(6) 0.4625(4) 0.5425(13) 0.079(4) Uani 1 d . . .
C162 C 1.2802(9) 0.5139(5) 0.5455(17) 0.087(6) Uani 1 d . . .
H16A H 1.3287 0.5200 0.5463 0.104 Uiso 1 calc R . .
C163 C 1.2381(8) 0.5591(5) 0.5476(16) 0.080(5) Uani 1 d . . .
H16B H 1.2596 0.5953 0.5565 0.097 Uiso 1 calc R . .
C164 C 1.1637(7) 0.5510(5) 0.5366(12) 0.054(3) Uani 1 d . . .
C165 C 1.1371(7) 0.4969(5) 0.5320(13) 0.063(4) Uani 1 d . . .
H16C H 1.0878 0.4897 0.5283 0.075 Uiso 1 calc R . .
C166 C 1.1849(7) 0.4537(5) 0.5332(13) 0.065(4) Uani 1 d . . .
H16D H 1.1664 0.4168 0.5272 0.078 Uiso 1 calc R . .
N10 N 0.6897(5) 0.8465(3) 0.3283(9) 0.063(3) Uani 1 d D . .
O11 O 0.7299(8) 0.8774(6) 0.3051(11) 0.123(5) Uani 1 d D . .
O12 O 0.7130(5) 0.8386(4) 0.4282(8) 0.068(2) Uani 1 d D . .
O13 O 0.6287(6) 0.8245(5) 0.2544(9) 0.104(4) Uani 1 d D . .
N20 N 1.0000 0.9237(6) 0.7500 0.066(4) Uani 1 d SD . .
O21 O 0.9336(7) 0.9464(5) 0.6920(12) 0.072(4) Uiso 0.75 d PD . .
O22 O 1.0000 0.8728(6) 0.7500 0.120(6) Uiso 1 d SD . .
O21' O 0.9516(19) 0.9452(9) 0.6542(19) 0.058(9) Uiso 0.25 d PD . .
C1X C 0.973(3) 0.5071(18) 0.249(3) 0.136(18) Uiso 0.50 d PD A -1
C2X C 0.910(2) 0.5218(17) 0.253(3) 0.108(12) Uiso 0.50 d PD A -1
C3X C 0.888(2) 0.5750(18) 0.254(2) 0.104(11) Uiso 0.50 d PD A -1
C4X C 0.926(3) 0.619(2) 0.251(3) 0.129(16) Uiso 0.50 d PD A -1
C5X C 0.986(3) 0.6095(13) 0.249(4) 0.099(12) Uiso 0.50 d PD A -1
C6X C 1.022(3) 0.5517(19) 0.247(4) 0.134(17) Uiso 0.50 d PD A -1
C7X C 1.000(4) 0.4498(17) 0.248(6) 0.156(14) Uiso 1 d SD A -1
C1D C 1.0000 1.0710(15) 0.7500 0.144(18) Uiso 0.67 d SPD . .
Cl1D Cl 0.9308(13) 1.1233(9) 0.691(2) 0.194(8) Uiso 0.44 d PD B -1
Cl2D Cl 0.964(2) 1.0767(16) 0.6043(17) 0.161(12) Uiso 0.22 d PD B -2
O1 O 0.8781(8) 0.9509(5) 0.4471(14) 0.109(4) Uani 1 d D . .
N1 N 0.9478(13) 0.9703(9) 0.4722(16) 0.122(11) Uiso 0.50 d PD . 3
O2 O 1.0110(18) 0.9385(14) 0.522(3) 0.185(16) Uiso 0.50 d PD . 3
O3 O 0.956(2) 1.0212(12) 0.449(3) 0.167(14) Uiso 0.50 d PD . 3
C1M C 0.836(2) 0.9748(17) 0.339(4) 0.102(11) Uiso 0.50 d P . 4

loop_
_atom_site_aniso_label
_atom_site_aniso_U_11
_atom_site_aniso_U_22
_atom_site_aniso_U_33
_atom_site_aniso_U_23
_atom_site_aniso_U_13
_atom_site_aniso_U_12
Cd 0.0428(5) 0.0401(5) 0.0901(8) -0.0126(5) 0.0310(5) 0.0106(4)
C3 0.068(9) 0.071(9) 0.081(11) -0.007(8) 0.043(9) 0.019(7)
N4 0.083(8) 0.084(9) 0.076(9) -0.015(7) 0.045(8) 0.002(7)
N5 0.067(7) 0.092(9) 0.062(8) -0.008(7) 0.036(6) 0.003(7)
N31 0.042(5) 0.031(4) 0.072(7) -0.015(5) 0.023(5) -0.002(4)
C32 0.069(9) 0.091(11) 0.080(11) -0.052(9) 0.038(9) -0.016(8)
C33 0.081(10) 0.086(11) 0.072(10) -0.017(8) 0.034(9) 0.031(9)
C34 0.054(7) 0.062(8) 0.065(9) -0.016(7) 0.034(7) 0.011(6)
C35 0.049(7) 0.063(8) 0.083(10) -0.012(7) 0.031(7) 0.005(6)
C36 0.057(8) 0.087(10) 0.066(9) -0.004(8) 0.037(7) 0.021(7)
N101 0.062(6) 0.041(5) 0.086(8) 0.002(5) 0.055(6) 0.013(5)
N102 0.050(5) 0.046(5) 0.087(8) -0.006(5) 0.044(6) 0.005(4)
C103 0.054(6) 0.029(5) 0.063(8) -0.009(5) 0.036(6) 0.005(5)
N104 0.048(5) 0.034(5) 0.079(8) -0.005(5) 0.037(5) 0.007(4)
N105 0.061(6) 0.045(5) 0.100(9) 0.007(5) 0.060(7) 0.014(5)
C106 0.032(5) 0.055(7) 0.064(8) 0.001(6) 0.026(5) 0.009(5)
N131 0.046(6) 0.044(6) 0.095(9) -0.016(6) 0.032(6) 0.008(4)
C132 0.069(9) 0.042(7) 0.113(13) 0.004(7) 0.051(9) 0.019(6)
C133 0.074(9) 0.043(7) 0.102(12) 0.006(7) 0.056(9) 0.015(6)
C134 0.042(6) 0.048(6) 0.072(8) -0.008(6) 0.035(6) 0.009(5)
C135 0.055(7) 0.046(6) 0.068(9) 0.003(6) 0.033(7) 0.019(5)
C136 0.056(7) 0.053(7) 0.077(9) -0.008(6) 0.041(7) 0.019(6)
N161 0.053(6) 0.035(5) 0.159(13) -0.012(6) 0.062(8) 0.001(5)
C162 0.062(8) 0.047(7) 0.171(18) -0.020(9) 0.075(11) -0.001(6)
C163 0.068(8) 0.032(6) 0.161(17) -0.011(8) 0.073(11) -0.004(6)
C164 0.044(6) 0.045(6) 0.077(9) -0.016(6) 0.034(6) 0.003(5)
C165 0.046(7) 0.046(6) 0.106(11) 0.002(7) 0.046(7) 0.004(5)
C166 0.051(7) 0.036(6) 0.113(12) -0.001(7) 0.046(8) 0.009(5)
N10 0.055(7) 0.061(7) 0.065(8) 0.006(6) 0.027(6) 0.013(5)
O11 0.126(11) 0.147(12) 0.116(12) 0.014(9) 0.076(10) -0.027(10)
O12 0.060(5) 0.073(6) 0.061(6) 0.002(5) 0.024(5) -0.002(5)
O13 0.059(6) 0.129(10) 0.101(9) -0.042(8) 0.024(6) 0.004(7)
N20 0.039(8) 0.068(10) 0.076(11) 0.000 0.019(8) 0.000
O1 0.093(8) 0.098(9) 0.167(13) -0.006(9) 0.089(9) 0.008(7)

loop_
_atom_type_symbol
_atom_type_description
_atom_type_scat_dispersion_real
_atom_type_scat_dispersion_imag
_atom_type_scat_source
C C 0.0033 0.0016 'International Tables Vol C Tables 4.2.6.8 and 6.1.1.4'
H H 0.0000 0.0000 'International Tables Vol C Tables 4.2.6.8 and 6.1.1.4'
N N 0.0061 0.0033 'International Tables Vol C Tables 4.2.6.8 and 6.1.1.4'
O O 0.0106 0.0060 'International Tables Vol C Tables 4.2.6.8 and 6.1.1.4'
Cd Cd -0.8075 1.2024 'International Tables Vol C Tables 4.2.6.8 and 6.1.1.4'
Cl Cl 0.1484 0.1585 'International Tables Vol C Tables 4.2.6.8 and 6.1.1.4'

loop_
_geom_angle_atom_site_label_1
_geom_angle_atom_site_label_2
_geom_angle_atom_site_label_3
_geom_angle
_geom_angle_site_symmetry_1
_geom_angle_site_symmetry_3
_geom_angle_publ_flag
N131 Cd N161 175.1(5) . 3_455 y
N131 Cd O21 104.3(4) . . y
N161 Cd O21 79.9(4) 3_455 . y
N131 Cd O12 86.8(4) . . y
N161 Cd O12 89.7(4) 3_455 . y
O21 Cd O12 163.6(4) . . y
N131 Cd O21' 93.5(8) . . y
N161 Cd O21' 89.9(8) 3_455 . y
O21 Cd O21' 18.4(8) . . y
O12 Cd O21' 177.1(6) . . y
N131 Cd N31 95.4(4) . . y
N161 Cd N31 87.1(4) 3_455 . y
O21 Cd N31 88.8(4) . . y
O12 Cd N31 78.1(3) . . y
O21' Cd N31 104.8(7) . . y
N131 Cd O1 91.1(4) . . y
N161 Cd O1 87.4(4) 3_455 . y
O21 Cd O1 76.0(5) . . y
O12 Cd O1 116.4(4) . . y
O21' Cd O1 60.7(7) . . y
N31 Cd O1 164.5(4) . . y
N4 C3 N5 127.8(15) . 7_667 ?
N4 C3 C34 117.2(14) . . ?
N5 C3 C34 115.0(14) 7_667 . ?
C3 N4 N5 116.0(14) . . ?
C3 N5 N4 116.2(13) 7_667 . ?
C32 N31 C36 118.8(13) . . ?
C32 N31 Cd 119.2(10) . . ?
C36 N31 Cd 121.9(9) . . ?
N31 C32 C33 120.9(15) . . ?
C34 C33 C32 118.9(14) . . ?
C35 C34 C33 117.5(14) . . ?
C35 C34 C3 122.1(13) . . ?
C33 C34 C3 120.4(13) . . ?
C36 C35 C34 119.0(14) . . ?
N31 C36 C35 124.9(14) . . ?
N102 N101 C106 117.5(10) . . ?
N101 N102 C103 116.4(9) . . ?
N104 C103 N102 125.3(9) . . ?
N104 C103 C134 118.8(9) . . ?
N102 C103 C134 115.8(10) . . ?
C103 N104 N105 117.5(9) . . ?
C106 N105 N104 117.6(9) . . ?
N105 C106 N101 125.3(10) . . ?
N105 C106 C164 117.3(9) . . ?
N101 C106 C164 117.4(10) . . ?
C132 N131 C136 116.6(10) . . ?
C132 N131 Cd 123.6(9) . . ?
C136 N131 Cd 119.8(9) . . ?
N131 C132 C133 125.5(14) . . ?
C132 C133 C134 117.3(13) . . ?
C135 C134 C133 118.2(10) . . ?
C135 C134 C103 120.2(11) . . ?
C133 C134 C103 121.4(11) . . ?
C136 C135 C134 119.7(12) . . ?
N131 C136 C135 122.6(12) . . ?
C162 N161 C166 118.8(10) . . ?
C162 N161 Cd 120.3(8) . 3_545 ?
C166 N161 Cd 120.9(8) . 3_545 ?
N161 C162 C163 123.1(12) . . ?
C162 C163 C164 118.9(11) . . ?
C163 C164 C165 118.5(10) . . ?
C163 C164 C106 120.6(11) . . ?
C165 C164 C106 120.9(10) . . ?
C166 C165 C164 118.3(11) . . ?
N161 C166 C165 122.1(11) . . ?
O13 N10 O12 120.6(10) . . ?
O13 N10 O11 121.3(11) . . ?
O12 N10 O11 118.2(10) . . ?
N10 O12 Cd 110.0(7) . . ?
O22 N20 O21 116.2(8) . 2_756 ?
O22 N20 O21 116.2(8) . . ?
O21 N20 O21 127.6(16) 2_756 . ?
O22 N20 O21' 114.1(13) . 2_756 ?
O21 N20 O21' 35.4(16) 2_756 2_756 ?
O21 N20 O21' 117.0(16) . 2_756 ?
O22 N20 O21' 114.1(13) . . ?
O21 N20 O21' 117.0(16) 2_756 . ?
O21 N20 O21' 35.4(16) . . ?
O21' N20 O21' 132(3) 2_756 . ?
O21' O21 N20 74.5(14) . . ?
O21' O21 Cd 82(3) . . ?
N20 O21 Cd 115.1(9) . . ?
O21 O21' N20 70.1(14) . . ?
O21 O21' Cd 79(3) . . ?
N20 O21' Cd 112.4(16) . . ?
C2X C1X C6X 116(4) . . ?
C2X C1X C7X 127(4) . . ?
C6X C1X C7X 117(3) . . ?
C1X C2X C3X 125(4) . . ?
C4X C3X C2X 126(4) . . ?
C5X C4X C3X 115(5) . . ?
C4X C5X C6X 128(4) . . ?
C1X C6X C5X 111(3) . . ?
Cl1D C1D Cl1D 85(2) 2_756 . ?
Cl1D C1D Cl2D 69.5(15) 2_756 2_756 ?
Cl1D C1D Cl2D 103.5(19) . 2_756 ?
Cl1D C1D Cl2D 103.5(19) 2_756 . ?
Cl1D C1D Cl2D 69.5(15) . . ?
Cl2D C1D Cl2D 171(3) 2_756 . ?
N1 O1 C1M 95(2) . . ?
N1 O1 Cd 134.0(12) . . ?
C1M O1 Cd 131.3(18) . . ?
O1 N1 O3 121.5(13) . . ?
O1 N1 O2 119.7(13) . . ?
O3 N1 O2 118.8(13) . . ?
O1 N1 O3 155(3) . 5_776 ?
O3 N1 O3 78(2) . 5_776 ?
O2 N1 O3 43(2) . 5_776 ?
O3 O2 N1 83(3) 5_776 . ?
O2 O3 N1 149(4) 5_776 . ?
O2 O3 N1 53(3) 5_776 5_776 ?
N1 O3 N1 102(2) . 5_776 ?

loop_
_geom_bond_atom_site_label_1
_geom_bond_atom_site_label_2
_geom_bond_distance
_geom_bond_site_symmetry_2
_geom_bond_publ_flag
Cd N131 2.256(9) . y
Cd N161 2.274(10) 3_455 y
Cd O21 2.381(14) . y
Cd O12 2.390(9) . y
Cd O21' 2.40(3) . y
Cd N31 2.444(11) . y
Cd O1 2.447(13) . y
C3 N4 1.33(2) . ?
C3 N5 1.331(19) 7_667 ?
C3 C34 1.49(2) . ?
N4 N5 1.356(17) . ?
N5 C3 1.331(19) 7_667 ?
N31 C32 1.317(17) . ?
N31 C36 1.318(17) . ?
C32 C33 1.45(2) . ?
C33 C34 1.40(2) . ?
C34 C35 1.383(19) . ?
C35 C36 1.37(2) . ?
N101 N102 1.323(12) . ?
N101 C106 1.337(14) . ?
N102 C103 1.360(14) . ?
C103 N104 1.316(14) . ?
C103 C134 1.458(14) . ?
N104 N105 1.326(12) . ?
N105 C106 1.324(15) . ?
C106 C164 1.459(15) . ?
N131 C132 1.326(18) . ?
N131 C136 1.347(17) . ?
C132 C133 1.358(17) . ?
C133 C134 1.405(18) . ?
C134 C135 1.377(17) . ?
C135 C136 1.370(15) . ?
N161 C162 1.321(16) . ?
N161 C166 1.346(15) . ?
N161 Cd 2.274(10) 3_545 ?
C162 C163 1.376(17) . ?
C163 C164 1.388(16) . ?
C164 C165 1.398(16) . ?
C165 C166 1.392(16) . ?
N10 O13 1.217(11) . ?
N10 O12 1.224(11) . ?
N10 O11 1.238(11) . ?
N20 O22 1.232(13) . ?
N20 O21 1.241(10) 2_756 ?
N20 O21 1.241(10) . ?
N20 O21' 1.272(14) 2_756 ?
N20 O21' 1.272(14) . ?
O21 O21' 0.77(3) . ?
C1X C2X 1.30(5) . ?
C1X C6X 1.45(5) . ?
C1X C7X 1.49(2) . ?
C2X C3X 1.36(5) . ?
C3X C4X 1.31(6) . ?
C4X C5X 1.20(6) . ?
C5X C6X 1.57(5) . ?
C1D Cl1D 1.716(19) 2_756 ?
C1D Cl1D 1.716(19) . ?
C1D Cl2D 1.761(18) 2_756 ?
C1D Cl2D 1.761(18) . ?
O1 N1 1.30(2) . ?
O1 C1M 1.40(4) . ?
N1 O3 1.30(2) . ?
N1 O2 1.31(2) . ?
N1 O3 1.62(5) 5_776 ?
O2 O3 1.12(5) 5_776 ?
O3 O2 1.12(5) 5_776 ?
O3 N1 1.62(5) 5_776 ?

loop_
_geom_torsion_atom_site_label_1
_geom_torsion_atom_site_label_2
_geom_torsion_atom_site_label_3
_geom_torsion_atom_site_label_4
_geom_torsion
_geom_torsion_site_symmetry_1
_geom_torsion_site_symmetry_4
N5 C3 N4 N5 -1(2) 7_667 .
C34 C3 N4 N5 -178.3(11) . .
C3 N4 N5 C3 0(2) . 7_667
N131 Cd N31 C32 116.9(10) . .
N161 Cd N31 C32 -67.2(10) 3_455 .
O21 Cd N31 C32 12.7(10) . .
O12 Cd N31 C32 -157.5(10) . .
O21' Cd N31 C32 21.9(12) . .
O1 Cd N31 C32 2.3(18) . .
N131 Cd N31 C36 -66.1(9) . .
N161 Cd N31 C36 109.7(9) 3_455 .
O21 Cd N31 C36 -170.4(9) . .
O12 Cd N31 C36 19.5(9) . .
O21' Cd N31 C36 -161.1(11) . .
O1 Cd N31 C36 179.2(12) . .
C36 N31 C32 C33 2(2) . .
Cd N31 C32 C33 179.5(10) . .
N31 C32 C33 C34 -1(2) . .
C32 C33 C34 C35 -1.0(19) . .
C32 C33 C34 C3 -179.5(12) . .
N4 C3 C34 C35 170.9(12) . .
N5 C3 C34 C35 -7.2(18) 7_667 .
N4 C3 C34 C33 -10.7(18) . .
N5 C3 C34 C33 171.2(12) 7_667 .
C33 C34 C35 C36 2.4(18) . .
C3 C34 C35 C36 -179.2(11) . .
C32 N31 C36 C35 -1.0(19) . .
Cd N31 C36 C35 -178.0(9) . .
C34 C35 C36 N31 -1.5(19) . .
C106 N101 N102 C103 -1.1(17) . .
N101 N102 C103 N104 6.3(19) . .
N101 N102 C103 C134 -176.3(11) . .
N102 C103 N104 N105 -5.8(19) . .
C134 C103 N104 N105 176.9(11) . .
C103 N104 N105 C106 0.0(18) . .
N104 N105 C106 N101 5(2) . .
N104 N105 C106 C164 -178.2(12) . .
N102 N101 C106 N105 -4(2) . .
N102 N101 C106 C164 178.8(11) . .
N161 Cd N131 C132 66(5) 3_455 .
O21 Cd N131 C132 -82.7(12) . .
O12 Cd N131 C132 109.5(12) . .
O21' Cd N131 C132 -67.6(13) . .
N31 Cd N131 C132 -172.8(11) . .
O1 Cd N131 C132 -6.8(12) . .
N161 Cd N131 C136 -115(5) 3_455 .
O21 Cd N131 C136 96.6(10) . .
O12 Cd N131 C136 -71.2(10) . .
O21' Cd N131 C136 111.7(11) . .
N31 Cd N131 C136 6.4(10) . .
O1 Cd N131 C136 172.4(10) . .
C136 N131 C132 C133 1(2) . .
Cd N131 C132 C133 179.9(12) . .
N131 C132 C133 C134 0(2) . .
C132 C133 C134 C135 -1(2) . .
C132 C133 C134 C103 -176.8(13) . .
N104 C103 C134 C135 -148.4(13) . .
N102 C103 C134 C135 34.0(17) . .
N104 C103 C134 C133 27.1(19) . .
N102 C103 C134 C133 -150.4(13) . .
C133 C134 C135 C136 2(2) . .
C103 C134 C135 C136 177.6(12) . .
C132 N131 C136 C135 0(2) . .
Cd N131 C136 C135 -179.2(10) . .
C134 C135 C136 N131 -1(2) . .
C166 N161 C162 C163 5(3) . .
Cd N161 C162 C163 -177.9(15) 3_545 .
N161 C162 C163 C164 -6(3) . .
C162 C163 C164 C165 5(2) . .
C162 C163 C164 C106 -174.4(16) . .
N105 C106 C164 C163 11(2) . .
N101 C106 C164 C163 -171.8(14) . .
N105 C106 C164 C165 -167.7(13) . .
N101 C106 C164 C165 9(2) . .
C163 C164 C165 C166 -3(2) . .
C106 C164 C165 C166 175.8(13) . .
C162 N161 C166 C165 -3(3) . .
Cd N161 C166 C165 179.6(12) 3_545 .
C164 C165 C166 N161 2(2) . .
O13 N10 O12 Cd -178.8(6) . .
O11 N10 O12 Cd 1.3(7) . .
N131 Cd O12 N10 -86.3(6) . .
N161 Cd O12 N10 90.3(7) 3_455 .
O21 Cd O12 N10 140.2(11) . .
O21' Cd O12 N10 9(16) . .
N31 Cd O12 N10 177.5(6) . .
O1 Cd O12 N10 3.4(7) . .
O22 N20 O21 O21' -95(2) . .
O21 N20 O21 O21' 85(2) 2_756 .
O21' N20 O21 O21' 125(3) 2_756 .
O22 N20 O21 Cd -21.9(11) . .
O21 N20 O21 Cd 158.1(11) 2_756 .
O21' N20 O21 Cd -161(2) 2_756 .
O21' N20 O21 Cd 74(2) . .
N131 Cd O21 O21' 55.3(15) . .
N161 Cd O21 O21' -122.1(15) 3_455 .
O12 Cd O21 O21' -173.0(14) . .
N31 Cd O21 O21' 150.6(14) . .
O1 Cd O21 O21' -32.2(14) . .
N131 Cd O21 N20 -13.5(11) . .
N161 Cd O21 N20 169.1(11) 3_455 .
O12 Cd O21 N20 118.2(12) . .
O21' Cd O21 N20 -68.8(13) . .
N31 Cd O21 N20 81.8(10) . .
O1 Cd O21 N20 -101.1(10) . .
Cd O21 O21' N20 -118.8(9) . .
N20 O21 O21' Cd 118.8(9) . .
O22 N20 O21' O21 102(2) . .
O21 N20 O21' O21 -118(2) 2_756 .
O21' N20 O21' O21 -78(2) 2_756 .
O22 N20 O21' Cd 33(2) . .
O21 N20 O21' Cd 173.6(14) 2_756 .
O21 N20 O21' Cd -69(3) . .
O21' N20 O21' Cd -147(2) 2_756 .
N131 Cd O21' O21 -127.0(14) . .
N161 Cd O21' O21 56.5(14) 3_455 .
O12 Cd O21' O21 138(15) . .
N31 Cd O21' O21 -30.5(15) . .
O1 Cd O21' O21 143.6(17) . .
N131 Cd O21' N20 -64(2) . .
N161 Cd O21' N20 120(2) 3_455 .
O21 Cd O21' N20 63.0(17) . .
O12 Cd O21' N20 -159(13) . .
N31 Cd O21' N20 33(2) . .
O1 Cd O21' N20 -153(3) . .
C6X C1X C2X C3X 0.0(6) . .
C7X C1X C2X C3X -180.0(7) . .
C1X C2X C3X C4X 0.2(8) . .
C2X C3X C4X C5X -0.5(16) . .
C3X C4X C5X C6X 1(2) . .
C2X C1X C6X C5X 0.2(12) . .
C7X C1X C6X C5X -179.9(9) . .
C4X C5X C6X C1X -1(2) . .
N131 Cd O1 N1 -66.5(14) . .
N161 Cd O1 N1 118.2(15) 3_455 .
O21 Cd O1 N1 38.0(14) . .
O12 Cd O1 N1 -153.5(14) . .
O21' Cd O1 N1 26.8(16) . .
N31 Cd O1 N1 49(2) . .
N131 Cd O1 C1M 110(2) . .
N161 Cd O1 C1M -65(2) 3_455 .
O21 Cd O1 C1M -145(2) . .
O12 Cd O1 C1M 23(3) . .
O21' Cd O1 C1M -156(3) . .
N31 Cd O1 C1M -134(3) . .
C1M O1 N1 O3 43(2) . .
Cd O1 N1 O3 -139.0(17) . .
C1M O1 N1 O2 -137(2) . .
Cd O1 N1 O2 41.0(18) . .
C1M O1 N1 O3 -178(6) . 5_776
Cd O1 N1 O3 0(6) . 5_776
O1 N1 O2 O3 -156(4) . 5_776
O3 N1 O2 O3 24(4) . 5_776
O1 N1 O3 O2 130(7) . 5_776
O2 N1 O3 O2 -50(7) . 5_776
O3 N1 O3 O2 -34(5) 5_776 5_776
O1 N1 O3 N1 164(2) . 5_776
O2 N1 O3 N1 -16(2) . 5_776
O3 N1 O3 N1 0.000(4) 5_776 5_776
